data_4331031
loop_
_publ_author_name
'Thapakorn Jaroentomeechai'
'Pa-kwan Yingsukkamol'
'Chuttree Phurat'
'Ekasith Somsook'
'Tanakorn Osotchan'
'Vuthichai Ervithayasuporn'

_publ_section_title
;
 Synthesis and Reactivity of Nitrogen Nucleophiles-Induced
 Cage-Rearrangement Silsesquioxanes
;
_journal_name_full 'Inorganic Chemistry'
_journal_page_first 12266
_journal_page_last 12272
_journal_paper_doi 10.1021/ic3015145
_journal_volume 51
_journal_year 2012
_chemical_formula_sum 'C100 H76 N10 O45 S10 Si10'
_chemical_formula_weight 2739.21
_chemical_name_systematic
;
 Octakis(3-(propyl)-1,2-benzisothiazole-1,1-dioxide)octasilsesquioxane
;
_space_group_IT_number 2
_symmetry_cell_setting triclinic
_symmetry_space_group_name_Hall '-P 1'
_symmetry_space_group_name_H-M 'P -1'
_atom_sites_solution_hydrogens geom
_atom_sites_solution_primary direct
_atom_sites_solution_secondary difmap
_audit_creation_date 2012-07-03T08:48:54-00:00
_audit_creation_method 'WinGX routine CIF_UPDATE'
_cell_angle_alpha 91.598(5)
_cell_angle_beta 90.010(6)
_cell_angle_gamma 90.025(5)
_cell_formula_units_Z 2
_cell_length_a 9.7162(11)
_cell_length_b 15.210(2)
_cell_length_c 32.723(5)
_cell_measurement_temperature 296(2)
_cell_volume 4834.0(11)
_computing_structure_refinement 'SHELXL-97 (Sheldrick, 2008)'
_diffrn_ambient_temperature 296(2)
_diffrn_measured_fraction_theta_full 0.981
_diffrn_measured_fraction_theta_max 0.981
_diffrn_radiation_monochromator graphite
_diffrn_radiation_type MoK\a
_diffrn_radiation_wavelength 0.71073
_diffrn_reflns_av_R_equivalents 0.3425
_diffrn_reflns_av_unetI/netI 0.8064
_diffrn_reflns_limit_h_max 11
_diffrn_reflns_limit_h_min -11
_diffrn_reflns_limit_k_max 18
_diffrn_reflns_limit_k_min -18
_diffrn_reflns_limit_l_max 37
_diffrn_reflns_limit_l_min -38
_diffrn_reflns_number 31351
_diffrn_reflns_theta_full 25.06
_diffrn_reflns_theta_max 25.06
_diffrn_reflns_theta_min 0.62
_exptl_absorpt_coefficient_mu 0.467
_exptl_absorpt_correction_type none
_exptl_crystal_density_diffrn 1.882
_exptl_crystal_F_000 2812
_exptl_crystal_size_max 0.4
_exptl_crystal_size_mid 0.04
_exptl_crystal_size_min 0.04
_refine_diff_density_max 0.654
_refine_diff_density_min -0.549
_refine_diff_density_rms 0.087
_refine_ls_extinction_method none
_refine_ls_goodness_of_fit_ref 0.927
_refine_ls_hydrogen_treatment mixed
_refine_ls_matrix_type full
_refine_ls_number_parameters 1256
_refine_ls_number_reflns 16857
_refine_ls_number_restraints 1171
_refine_ls_restrained_S_all 0.907
_refine_ls_R_factor_all 0.3815
_refine_ls_R_factor_gt 0.0907
_refine_ls_shift/su_max 0.006
_refine_ls_shift/su_mean 0
_refine_ls_structure_factor_coef Fsqd
_refine_ls_weighting_details 'calc w=1/[\s^2^(Fo^2^)+(0.0622P)^2^+0.0000P] where P=(Fo^2^+2Fc^2^)/3'
_refine_ls_weighting_scheme calc
_refine_ls_wR_factor_ref 0.2267
_reflns_number_gt 4968
_reflns_number_total 16857
_reflns_threshold_expression >2\s(I)
_cod_data_source_file ic3015145_si_002.cif
_cod_data_source_block s551949_0ma
_cod_original_cell_volume 4833.9(11)
_cod_database_code 4331031

loop_
_symmetry_equiv_pos_as_xyz
'x, y, z'
'-x, -y, -z'

loop_
_atom_site_label
_atom_site_fract_x
_atom_site_fract_y
_atom_site_fract_z
_atom_site_U_iso_or_equiv
_atom_site_adp_type
_atom_site_calc_flag
_atom_site_refinement_flags
_atom_site_occupancy
_atom_site_disorder_assembly
_atom_site_disorder_group
_atom_site_type_symbol
C1 0.4646(12) 0.7657(8) 0.2171(4) 0.074(3) Uani d U 1 . . C
H1 0.452 0.7668 0.189 0.089 Uiso calc R 1 . . H
C2 0.3726(11) 0.7189(8) 0.2398(4) 0.067(3) Uani d U 1 . . C
H2 0.2982 0.6889 0.2282 0.08 Uiso calc R 1 . . H
C3 0.3988(9) 0.7198(6) 0.2809(3) 0.041(2) Uani d U 1 . . C
C5 0.3742(10) 0.6899(6) 0.3987(3) 0.045(2) Uani d U 1 . . C
H5A 0.2756 0.6819 0.4014 0.054 Uiso calc R 1 . . H
H5B 0.3996 0.7423 0.4145 0.054 Uiso calc R 1 . . H
C6 0.4465(10) 0.6116(7) 0.4163(3) 0.056(3) Uani d U 1 . . C
H6A 0.545 0.6177 0.4124 0.068 Uiso calc R 1 . . H
H6B 0.417 0.5585 0.4017 0.068 Uiso calc R 1 . . H
C7 0.4156(9) 0.6029(7) 0.4626(3) 0.055(3) Uani d U 1 . . C
H7A 0.4253 0.6607 0.4755 0.066 Uiso calc R 1 . . H
H7B 0.4861 0.5657 0.474 0.066 Uiso calc R 1 . . H
C8 0.5716(12) 0.8099(8) 0.2335(4) 0.071(3) Uani d U 1 . . C
H8 0.6298 0.8408 0.2164 0.086 Uiso calc R 1 . . H
C9 0.5165(11) 0.7565(7) 0.3422(4) 0.047(2) Uani d U 1 . . C
C10 0.5090(10) 0.7645(6) 0.2983(3) 0.041(2) Uani d U 1 . . C
C11 0.5967(10) 0.8106(7) 0.2742(4) 0.059(3) Uani d U 1 . . C
H11 0.671 0.8414 0.2854 0.071 Uiso calc R 1 . . H
C12 -0.2340(10) 0.3926(7) 0.3881(3) 0.065(3) Uani d U 1 . . C
H12A -0.1695 0.3793 0.3662 0.078 Uiso calc R 1 . . H
H12B -0.3012 0.4341 0.3782 0.078 Uiso calc R 1 . . H
C13 -0.2283(10) 0.7252(6) 0.5641(3) 0.049(3) Uani d U 1 . . C
H13A -0.1866 0.7792 0.555 0.059 Uiso calc R 1 . . H
H13B -0.3247 0.7262 0.5564 0.059 Uiso calc R 1 . . H
C14 -0.2183(10) 0.7230(6) 0.6114(3) 0.051(3) Uani d U 1 . . C
H14A -0.1221 0.7242 0.6193 0.061 Uiso calc R 1 . . H
H14B -0.2617 0.7754 0.6231 0.061 Uiso calc R 1 . . H
C15 -0.2845(11) 0.6442(6) 0.6286(3) 0.053(3) Uani d U 1 . . C
H15A -0.381 0.6437 0.621 0.064 Uiso calc R 1 . . H
H15B -0.2422 0.5919 0.6165 0.064 Uiso calc R 1 . . H
C16 -0.1691(10) 0.5956(6) 0.6926(3) 0.043(2) Uani d U 1 . . C
C17 -0.2018(10) 0.5905(6) 0.7358(3) 0.037(2) Uani d U 1 . . C
C18 -0.1269(10) 0.5499(6) 0.7649(3) 0.046(2) Uani d U 1 . . C
H18 -0.0442 0.5224 0.7582 0.056 Uiso calc R 1 . . H
C19 -0.1753(11) 0.5500(7) 0.8044(3) 0.058(3) Uani d U 1 . . C
H19 -0.126 0.5225 0.8248 0.07 Uiso calc R 1 . . H
C20 -0.3022(11) 0.5931(6) 0.8136(3) 0.053(3) Uani d U 1 . . C
H20 -0.3353 0.5928 0.8403 0.064 Uiso calc R 1 . . H
C21 -0.3756(11) 0.6340(6) 0.7850(3) 0.049(3) Uani d U 1 . . C
H21 -0.4581 0.6622 0.7914 0.059 Uiso calc R 1 . . H
C22 -0.3248(9) 0.6327(6) 0.7463(3) 0.037(2) Uani d U 1 . . C
C23 -0.0547(9) 0.7240(5) 0.4115(3) 0.039(2) Uani d U 1 . . C
H23A 0.0064 0.714 0.3884 0.046 Uiso calc R 1 . . H
H23B -0.1482 0.7247 0.4011 0.046 Uiso calc R 1 . . H
C24 -0.0218(10) 0.8145(6) 0.4315(3) 0.051(3) Uani d U 1 . . C
H24A -0.0747 0.822 0.4565 0.061 Uiso calc R 1 . . H
H24B 0.0751 0.8171 0.4385 0.061 Uiso calc R 1 . . H
C25 -0.0563(11) 0.8898(6) 0.4024(3) 0.058(3) Uani d U 1 . . C
H25A -0.148 0.8801 0.3914 0.069 Uiso calc R 1 . . H
H25B -0.0576 0.9448 0.4181 0.069 Uiso calc R 1 . . H
C27 0.0079(10) 0.8732(6) 0.3281(3) 0.042(2) Uani d U 1 . . C
C28 0.1153(9) 0.9076(6) 0.3015(3) 0.040(2) Uani d U 1 . . C
C29 0.1250(11) 0.8967(7) 0.2606(4) 0.059(3) Uani d U 1 . . C
H29 0.0605 0.8621 0.2466 0.071 Uiso calc R 1 . . H
C30 0.2291(12) 0.9361(7) 0.2393(4) 0.069(3) Uani d U 1 . . C
H30 0.2347 0.9289 0.211 0.082 Uiso calc R 1 . . H
C31 0.3228(13) 0.9853(9) 0.2599(4) 0.080(4) Uani d U 1 . . C
H31 0.3927 1.0116 0.2452 0.096 Uiso calc R 1 . . H
C32 0.3207(11) 0.9988(7) 0.3018(4) 0.069(3) Uani d U 1 . . C
H32 0.385 1.0341 0.3155 0.083 Uiso calc R 1 . . H
C33 0.2170(10) 0.9563(6) 0.3220(3) 0.048(2) Uani d U 1 . . C
C34 0.2018(11) 1.4081(6) -0.3133(3) 0.054(3) Uani d U 1 . . C
H34 0.1692 1.409 -0.34 0.065 Uiso calc R 1 . . H
C35 0.1254(11) 1.3656(6) -0.2848(3) 0.052(3) Uani d U 1 . . C
H35 0.0438 1.3367 -0.2915 0.062 Uiso calc R 1 . . H
C36 0.1759(10) 1.3680(6) -0.2458(3) 0.039(2) Uani d U 1 . . C
C38 0.2136(11) 1.3572(6) -0.1282(3) 0.054(3) Uani d U 1 . . C
H38A 0.1171 1.3588 -0.1206 0.064 Uiso calc R 1 . . H
H38B 0.2574 1.4092 -0.1163 0.064 Uiso calc R 1 . . H
C39 0.2786(11) 1.2774(6) -0.1112(3) 0.052(3) Uani d U 1 . . C
H39A 0.374 1.2748 -0.1198 0.062 Uiso calc R 1 . . H
H39B 0.2324 1.2256 -0.1224 0.062 Uiso calc R 1 . . H
C40 0.2728(10) 1.2753(6) -0.0638(3) 0.048(2) Uani d U 1 . . C
H40A 0.3163 1.2215 -0.0552 0.058 Uiso calc R 1 . . H
H40B 0.1771 1.2732 -0.0555 0.058 Uiso calc R 1 . . H
C41 0.3305(11) 1.4043(6) -0.1919(3) 0.042(2) Uani d U 1 . . C
C42 0.2968(9) 1.4087(5) -0.2355(3) 0.035(2) Uani d U 1 . . C
C43 0.3722(10) 1.4506(6) -0.2653(3) 0.044(2) Uani d U 1 . . C
H43 0.4542 1.4791 -0.2587 0.052 Uiso calc R 1 . . H
C44 0.3240(12) 1.4492(7) -0.3044(3) 0.059(3) Uani d U 1 . . C
H44 0.3737 1.476 -0.3249 0.071 Uiso calc R 1 . . H
C45 0.8249(13) 1.0133(9) 0.2402(4) 0.086(4) Uani d U 1 . . C
H45 0.8946 0.9862 0.2547 0.103 Uiso calc R 1 . . H
C46 0.8204(12) 1.0017(7) 0.1988(4) 0.072(3) Uani d U 1 . . C
H46 0.8853 0.9673 0.185 0.087 Uiso calc R 1 . . H
C47 0.7143(10) 1.0434(6) 0.1780(3) 0.046(2) Uani d U 1 . . C
C48 0.6186(10) 1.0919(6) 0.1987(3) 0.040(2) Uani d U 1 . . C
C49 0.6259(11) 1.1043(6) 0.2403(3) 0.053(3) Uani d U 1 . . C
H49 0.5618 1.1393 0.2542 0.064 Uiso calc R 1 . . H
C50 0.7306(13) 1.0634(8) 0.2611(4) 0.076(3) Uani d U 1 . . C
H50 0.7368 1.0701 0.2893 0.091 Uiso calc R 1 . . H
C51 0.5093(11) 1.1249(6) 0.1701(4) 0.046(2) Uani d U 1 . . C
C52 0.4473(11) 1.1099(6) 0.0967(4) 0.063(3) Uani d U 1 . . C
H52A 0.355 1.1173 0.1076 0.076 Uiso calc R 1 . . H
H52B 0.4488 1.0555 0.0805 0.076 Uiso calc R 1 . . H
C53 0.4790(11) 1.1858(6) 0.0692(3) 0.055(3) Uani d U 1 . . C
H53A 0.576 1.184 0.0622 0.066 Uiso calc R 1 . . H
H53B 0.427 1.178 0.044 0.066 Uiso calc R 1 . . H
C54 0.4460(9) 1.2752(5) 0.0880(3) 0.037(2) Uani d U 1 . . C
H54A 0.5064 1.2857 0.1112 0.045 Uiso calc R 1 . . H
H54B 0.3523 1.2742 0.0982 0.045 Uiso calc R 1 . . H
C56 0.2679(11) 1.6065(6) 0.1117(3) 0.062(3) Uani d U 1 . . C
H56A 0.1961 1.5667 0.1203 0.075 Uiso calc R 1 . . H
H56B 0.3322 1.6144 0.1342 0.075 Uiso calc R 1 . . H
C57 0.9152(9) 1.3969(7) 0.0382(3) 0.051(3) Uani d U 1 . . C
H57A 0.9237 1.3388 0.0254 0.062 Uiso calc R 1 . . H
H57B 0.9862 1.4332 0.0264 0.062 Uiso calc R 1 . . H
C58 0.9487(10) 1.3885(7) 0.0834(3) 0.056(3) Uani d U 1 . . C
H58A 1.0473 1.3816 0.0866 0.068 Uiso calc R 1 . . H
H58B 0.9214 1.442 0.098 0.068 Uiso calc R 1 . . H
C59 0.8758(10) 1.3106(7) 0.1018(3) 0.051(3) Uani d U 1 . . C
H59A 0.7772 1.3188 0.0992 0.061 Uiso calc R 1 . . H
H59B 0.9004 1.2577 0.0863 0.061 Uiso calc R 1 . . H
C60 1.0165(10) 1.2437(6) 0.1569(4) 0.044(2) Uani d U 1 . . C
C61 1.0090(10) 1.2357(6) 0.2011(3) 0.043(2) Uani d U 1 . . C
C62 0.8994(10) 1.2801(6) 0.2189(3) 0.047(2) Uani d U 1 . . C
C63 0.8721(12) 1.2821(8) 0.2598(4) 0.066(3) Uani d U 1 . . C
H63 0.7983 1.3134 0.2709 0.079 Uiso calc R 1 . . H
C64 0.9614(13) 1.2343(8) 0.2837(4) 0.073(3) Uani d U 1 . . C
H64 0.9464 1.2326 0.3117 0.087 Uiso calc R 1 . . H
C65 1.0719(12) 1.1892(7) 0.2669(4) 0.068(3) Uani d U 1 . . C
H65 1.1299 1.1581 0.2839 0.081 Uiso calc R 1 . . H
C66 1.0980(11) 1.1892(7) 0.2261(4) 0.059(3) Uani d U 1 . . C
H66 1.1731 1.159 0.2151 0.07 Uiso calc R 1 . . H
C67 0.1156(15) 0.1113(9) 0.0233(6) 0.103(5) Uani d U 1 . . C
H67 0.0829 0.1683 0.0205 0.123 Uiso calc R 1 . . H
C68 0.0964(12) 0.0687(7) 0.0614(5) 0.085(4) Uani d U 1 . . C
H68 0.0537 0.0957 0.0838 0.102 Uiso calc R 1 . . H
C69 0.1458(12) 1.9863(7) 0.0616(4) 0.058(3) Uani d U 1 . . C
C70 0.2076(13) 1.9469(7) 0.0298(4) 0.076(4) Uani d U 1 . . C
C71 0.255(2) 1.8567(8) 0.0356(5) 0.120(5) Uani d U 1 . . C
C74 0.1779(17) 0.0722(11) -0.0076(5) 0.110(5) Uani d U 1 . . C
H74 0.1909 0.1028 -0.0315 0.132 Uiso calc R 1 . . H
C75 0.2233(16) 1.9895(9) -0.0059(4) 0.108(5) Uani d U 1 . . C
H75 0.2646 1.962 -0.0284 0.13 Uiso calc R 1 A . H
C76 -0.3822(15) -0.1111(8) 0.4760(6) 0.097(5) Uani d U 1 . . C
H76 -0.4097 -0.1694 0.478 0.116 Uiso calc R 1 . . H
C77 -0.3246(16) -0.0728(10) 0.5083(5) 0.102(5) Uani d U 1 . . C
H77 -0.3151 -0.1027 0.5325 0.122 Uiso calc R 1 . . H
C78 -0.2794(16) 0.0114(10) 0.5055(5) 0.107(5) Uani d U 1 . . C
H78 -0.2384 0.04 0.5278 0.128 Uiso calc R 1 . . H
C79 -0.2947(14) 0.0530(8) 0.4698(4) 0.076(3) Uani d U 1 A . C
C80 -0.245(2) 0.1431(10) 0.4632(5) 0.133(5) Uani d U 1 . . C
C82 -0.4052(13) -0.0689(8) 0.4380(5) 0.086(4) Uani d U 1 A . C
H82 -0.4491 -0.0956 0.4156 0.104 Uiso calc R 1 . . H
C83 -0.3556(11) 0.0141(7) 0.4384(4) 0.054(3) Uani d U 1 . . C
C85 0.282(2) 1.7617(9) 0.1039(6) 0.158(7) Uani d U 1 . . C
H85A 0.3711 1.7448 0.0926 0.189 Uiso calc R 1 A . H
H85B 0.2946 1.7811 0.1321 0.189 Uiso calc R 1 . . H
C86 0.2003(17) 1.7003(7) 0.1013(5) 0.147(8) Uani d U 1 A . C
H86A 0.1634 1.6969 0.0737 0.176 Uiso calc R 1 . . H
H86B 0.1243 1.7119 0.1199 0.176 Uiso calc R 1 . . H
C88 -0.2113(17) 0.2527(10) 0.3929(6) 0.135(6) Uani d U 1 . . C
H88A -0.1278 0.2775 0.4047 0.162 Uiso calc R 1 A . H
H88B -0.2014 0.2396 0.3638 0.162 Uiso calc R 1 . . H
C89 -0.3204(17) 0.2925(8) 0.4028(6) 0.134(6) Uani d U 1 A . C
H89A -0.3424 0.2905 0.4317 0.161 Uiso calc R 1 . . H
H89B -0.3993 0.2768 0.386 0.161 Uiso calc R 1 . . H
N1 -0.2737(8) 0.6406(5) 0.6726(3) 0.0441(19) Uani d U 1 . . n
N3 0.5424(8) 1.1024(5) 0.1304(3) 0.0457(19) Uani d U 1 . . n
N5 0.9080(8) 1.2980(5) 0.1443(3) 0.0437(19) Uani d U 1 . . n
N6 -0.2903(16) 0.1645(8) 0.4223(4) 0.148(5) Uani d U 1 A . n
N7 0.2132(17) 1.8376(7) 0.0777(4) 0.153(5) Uani d U 1 A . n
N8 0.2248(8) 1.3594(5) -0.1726(2) 0.0432(19) Uani d U 1 . . n
N9 0.4070(8) 0.7035(5) 0.3555(3) 0.0475(19) Uani d U 1 . . n
N10 0.0394(7) 0.8979(4) 0.3686(3) 0.0417(19) Uani d U 1 . . n
H26 0.0822 0.8461 0.3737 0.05 Uiso calc R 1 . . H
O1 -0.1044(6) 0.5453(4) 0.42532(19) 0.0411(16) Uani d U 1 . . O
O2 0.1709(7) 0.7021(5) 0.3240(2) 0.070(2) Uani d U 1 . . O
O3 0.5962(7) 0.7885(5) 0.3664(2) 0.069(2) Uani d U 1 . . O
O4 0.0012(6) 0.3913(4) 0.4414(2) 0.0440(17) Uani d U 1 . . O
O5 -0.1181(6) 0.6533(4) 0.48926(19) 0.0421(16) Uani d U 1 . . O
O6 -0.0709(7) 0.5649(4) 0.6737(2) 0.063(2) Uani d U 1 . . O
O7 -0.3947(7) 0.7718(4) 0.7051(2) 0.060(2) Uani d U 1 . . O
O8 -0.5268(7) 0.6384(5) 0.6921(2) 0.070(2) Uani d U 1 . . O
O9 -0.0947(7) 0.8375(5) 0.3190(3) 0.068(2) Uani d U 1 . . O
O10 0.2870(8) 0.9090(5) 0.3951(3) 0.086(3) Uani d U 1 . . O
O11 0.1506(9) 1.0414(5) 0.3904(3) 0.093(3) Uani d U 1 . . O
O12 0.3186(7) 0.5723(4) 0.3146(3) 0.078(3) Uani d U 1 . . O
O13 0.4985(6) 1.3906(4) -0.0591(2) 0.0448(18) Uani d U 1 . . O
O14 0.6230(6) 1.3881(4) 0.0432(2) 0.0433(17) Uani d U 1 . . O
O15 0.7879(7) 1.0905(5) 0.1048(3) 0.082(3) Uani d U 1 . . O
O16 0.4058(7) 1.1630(4) 0.1808(2) 0.068(2) Uani d U 1 . . O
O17 0.6511(8) 0.9582(5) 0.1096(3) 0.087(3) Uani d U 1 . . O
O18 -0.0248(7) 1.3622(5) -0.1916(2) 0.068(2) Uani d U 1 . . O
O19 0.4312(7) 1.4346(4) -0.1735(2) 0.062(2) Uani d U 1 . . O
O20 0.1043(7) 1.2286(4) -0.2048(2) 0.063(2) Uani d U 1 . . O
O21 1.0983(7) 1.2120(4) 0.1330(2) 0.063(2) Uani d U 1 . . O
O22 0.6716(6) 1.2979(5) 0.1757(2) 0.068(2) Uani d U 1 . . O
O23 0.8198(7) 1.4275(4) 0.1851(3) 0.073(2) Uani d U 1 . . O
O24 0.2117(16) 1.9447(9) 0.1374(3) 0.178(5) Uani d U 1 A . O
O25 -0.0028(13) 1.8931(7) 0.1135(4) 0.172(5) Uani d U 1 A . O
O26A -0.136(3) 0.1761(16) 0.4745(8) 0.122(10) Uiso d PU 0.450(17) A 1 O
O26B -0.2596(17) 0.2038(11) 0.4906(6) 0.093(7) Uiso d PU 0.550(17) A 2 O
O27 -0.2901(14) 0.0569(8) 0.3630(3) 0.171(5) Uani d U 1 . . O
O28 -0.5066(13) 0.1064(8) 0.3866(4) 0.174(5) Uani d U 1 . . O
O29A 0.366(2) 1.8260(15) 0.0258(7) 0.112(10) Uiso d PU 0.450(17) A 1 O
O29B 0.2437(15) 1.7953(10) 0.0087(5) 0.081(6) Uiso d PU 0.550(17) A 2 O
O30 0.2396(6) 0.4562(4) 0.4613(2) 0.0431(17) Uani d U 1 . . O
O31 0.1233(6) 0.6115(4) 0.4567(2) 0.0439(17) Uani d U 1 . . O
O32 0.2364(6) 0.5623(4) 0.5268(2) 0.0417(16) Uani d U 1 . . O
O33 0.3826(6) 1.3467(4) 0.0104(2) 0.0432(16) Uani d U 1 . . O
O34 0.2601(6) 1.4570(4) -0.03872(19) 0.0419(16) Uani d U 1 . . O
O35 0.3950(6) 1.4547(4) 0.07466(19) 0.0400(16) Uiso d U 1 . . O
O36 0.7368(6) 1.4374(4) -0.0269(2) 0.0450(17) Uani d U 1 . . O
Si1 0.2484(3) 0.55888(17) 0.47725(9) 0.0386(7) Uani d U 1 . . Si
Si3 -0.0364(3) 0.63165(16) 0.44699(9) 0.0360(7) Uani d U 1 . . Si
Si4 -0.1397(3) 0.44284(16) 0.43315(9) 0.0366(7) Uani d U 1 . . Si
Si5 -0.1431(3) 0.62978(17) 0.53680(9) 0.0384(7) Uani d U 1 . . Si
Si6 0.3563(3) 1.36958(17) -0.03659(9) 0.0382(7) Uani d U 1 . . Si
Si8 0.7491(3) 1.44156(17) 0.02274(9) 0.0384(7) Uani d U 1 . . Si
Si9 0.3596(3) 1.55684(17) 0.06665(9) 0.0387(7) Uani d U 1 . . Si
Si10 0.4633(3) 1.36781(16) 0.05313(9) 0.0366(7) Uani d U 1 . . Si
S1 0.3060(3) 0.66519(18) 0.31903(9) 0.0496(8) Uani d U 1 . . S
S4 -0.3982(3) 0.67780(17) 0.70292(9) 0.0456(7) Uani d U 1 . . S
S5 0.1851(3) 0.95757(19) 0.37458(10) 0.0575(8) Uani d U 1 . . S
S6 0.1015(3) 1.32207(17) -0.20287(9) 0.0468(7) Uani d U 1 . . S
S7 0.6848(3) 1.04210(18) 0.12551(10) 0.0569(8) Uani d U 1 . . S
S8 0.8062(3) 1.33469(18) 0.18099(9) 0.0496(8) Uani d U 1 . . S
S9 0.1340(5) 1.9171(2) 0.10298(13) 0.0987(14) Uani d U 1 . . S
S10 -0.3675(5) 0.0830(2) 0.39699(12) 0.0956(13) Uani d U 1 A . S

loop_
_atom_site_aniso_label
_atom_site_aniso_U_11
_atom_site_aniso_U_22
_atom_site_aniso_U_33
_atom_site_aniso_U_12
_atom_site_aniso_U_13
_atom_site_aniso_U_23
C1 0.057(8) 0.121(11) 0.044(7) 0.029(6) 0.013(5) 0.020(6)
C2 0.062(8) 0.096(9) 0.043(6) 0.007(6) -0.006(5) -0.004(6)
C3 0.030(5) 0.057(6) 0.038(5) 0.007(4) 0.009(4) -0.002(5)
C5 0.036(6) 0.052(6) 0.047(5) -0.001(4) 0.001(5) 0.010(5)
C6 0.031(6) 0.073(7) 0.067(7) -0.001(5) 0.020(5) 0.024(6)
C7 0.043(5) 0.063(7) 0.062(7) -0.006(5) 0.000(5) 0.033(6)
C8 0.055(8) 0.095(9) 0.065(7) 0.021(6) 0.013(6) 0.033(7)
C9 0.043(7) 0.054(6) 0.044(5) -0.009(5) 0.005(5) -0.005(5)
C10 0.041(6) 0.046(6) 0.036(5) 0.002(4) 0.006(4) 0.003(4)
C11 0.046(7) 0.065(7) 0.068(7) -0.006(5) 0.008(5) 0.026(6)
C12 0.060(8) 0.095(7) 0.039(7) 0.005(6) -0.025(5) -0.004(6)
C13 0.062(7) 0.047(6) 0.038(6) 0.015(5) 0.011(5) 0.006(5)
C14 0.069(7) 0.047(6) 0.037(6) 0.005(5) 0.015(5) -0.001(4)
C15 0.065(7) 0.056(6) 0.040(5) 0.004(5) 0.014(5) 0.006(5)
C16 0.045(6) 0.040(6) 0.043(5) 0.000(4) 0.008(4) 0.006(5)
C17 0.039(6) 0.035(5) 0.035(5) -0.007(4) 0.003(4) 0.005(4)
C18 0.043(6) 0.051(6) 0.046(6) 0.002(4) 0.002(5) 0.015(5)
C19 0.063(7) 0.065(7) 0.048(6) -0.008(5) -0.006(6) 0.021(6)
C20 0.068(7) 0.056(7) 0.035(6) -0.013(5) 0.013(5) 0.003(5)
C21 0.056(7) 0.044(6) 0.048(6) 0.000(5) 0.016(5) 0.006(5)
C22 0.032(5) 0.038(5) 0.040(5) -0.001(4) 0.000(4) -0.003(4)
C23 0.040(6) 0.034(4) 0.043(6) 0.005(4) 0.003(5) 0.017(4)
C24 0.065(7) 0.045(5) 0.042(7) 0.000(5) 0.010(5) 0.011(4)
C25 0.082(8) 0.032(5) 0.060(7) 0.014(5) 0.036(6) 0.012(5)
C27 0.041(6) 0.040(6) 0.045(5) 0.016(4) -0.009(4) 0.012(5)
C28 0.033(6) 0.039(6) 0.049(5) -0.001(4) -0.001(4) 0.009(5)
C29 0.054(7) 0.075(8) 0.049(6) -0.005(5) -0.009(5) -0.002(6)
C30 0.084(9) 0.084(9) 0.038(7) 0.009(6) 0.014(6) 0.005(6)
C31 0.075(9) 0.096(10) 0.070(8) -0.025(7) 0.018(7) 0.018(8)
C32 0.060(8) 0.074(8) 0.074(7) -0.028(6) -0.001(6) 0.013(7)
C33 0.053(7) 0.051(6) 0.040(5) -0.002(5) -0.001(4) 0.004(4)
C34 0.075(8) 0.060(7) 0.029(6) 0.011(5) -0.022(5) 0.001(5)
C35 0.062(7) 0.052(6) 0.041(6) -0.008(5) -0.008(5) -0.002(5)
C36 0.046(6) 0.034(5) 0.037(5) -0.006(4) -0.004(4) -0.002(4)
C38 0.074(8) 0.054(6) 0.033(5) -0.003(5) -0.003(5) 0.000(5)
C39 0.061(7) 0.052(6) 0.042(5) -0.015(5) -0.007(5) 0.004(5)
C40 0.056(7) 0.042(5) 0.047(6) -0.014(4) -0.013(5) 0.010(4)
C41 0.045(6) 0.041(6) 0.039(5) 0.002(4) -0.003(4) 0.000(5)
C42 0.046(6) 0.026(5) 0.032(5) 0.003(4) -0.003(4) -0.001(4)
C43 0.041(6) 0.046(6) 0.044(6) -0.001(4) -0.010(5) 0.010(5)
C44 0.087(8) 0.054(7) 0.038(6) -0.011(6) -0.001(6) 0.013(6)
C45 0.082(9) 0.108(10) 0.069(7) 0.022(6) -0.026(7) 0.014(8)
C46 0.069(8) 0.076(8) 0.072(7) 0.027(6) -0.003(6) 0.009(7)
C47 0.050(6) 0.046(6) 0.043(5) 0.008(4) 0.011(4) 0.013(4)
C48 0.043(6) 0.034(5) 0.044(5) -0.005(4) 0.005(4) 0.007(5)
C49 0.067(7) 0.055(7) 0.038(5) -0.004(5) 0.010(5) 0.006(5)
C50 0.098(10) 0.091(9) 0.040(7) -0.001(6) -0.014(6) 0.012(6)
C51 0.053(7) 0.028(6) 0.057(6) 0.001(4) 0.004(5) 0.009(5)
C52 0.089(8) 0.032(5) 0.069(7) -0.004(5) -0.018(6) 0.013(5)
C53 0.077(8) 0.036(5) 0.053(7) -0.001(5) -0.017(6) 0.004(4)
C54 0.046(6) 0.029(4) 0.037(6) 0.003(4) 0.000(5) 0.015(4)
C56 0.083(9) 0.048(6) 0.057(9) 0.003(5) 0.029(7) 0.004(5)
C57 0.039(5) 0.063(7) 0.054(7) 0.001(5) -0.004(5) 0.028(6)
C58 0.053(7) 0.073(7) 0.044(6) -0.011(5) -0.014(5) 0.021(5)
C59 0.043(6) 0.066(7) 0.045(5) 0.004(5) -0.002(5) 0.012(5)
C60 0.031(6) 0.049(6) 0.053(6) 0.007(4) -0.002(4) 0.003(5)
C61 0.029(6) 0.052(6) 0.047(5) -0.005(4) -0.008(4) 0.000(5)
C62 0.038(6) 0.057(6) 0.045(5) -0.007(4) 0.000(4) 0.005(5)
C63 0.073(8) 0.087(9) 0.037(6) -0.015(6) 0.005(5) -0.003(6)
C64 0.080(9) 0.108(10) 0.030(7) -0.039(6) -0.005(5) 0.012(6)
C65 0.066(8) 0.082(8) 0.056(7) -0.026(5) -0.018(6) 0.026(7)
C66 0.049(7) 0.065(7) 0.063(6) 0.005(5) -0.007(5) 0.022(6)
C67 0.097(11) 0.057(9) 0.156(15) 0.012(7) -0.006(10) 0.034(9)
C68 0.078(9) 0.051(8) 0.127(12) 0.024(6) 0.025(9) -0.003(7)
C69 0.084(9) 0.043(6) 0.047(6) 0.004(5) 0.013(6) -0.001(5)
C70 0.125(10) 0.047(6) 0.057(7) 0.009(6) 0.036(7) 0.006(5)
C71 0.227(16) 0.055(8) 0.078(9) 0.059(9) 0.045(10) -0.002(7)
C74 0.137(15) 0.089(12) 0.107(13) -0.041(10) -0.004(10) 0.037(10)
C75 0.180(15) 0.082(10) 0.063(9) -0.017(9) 0.032(10) 0.023(7)
C76 0.115(12) 0.045(8) 0.131(12) 0.003(7) 0.026(10) 0.027(7)
C77 0.131(13) 0.096(9) 0.081(10) 0.040(8) 0.031(8) 0.040(8)
C78 0.160(13) 0.091(9) 0.070(9) 0.010(9) -0.031(9) 0.016(7)
C79 0.111(10) 0.062(7) 0.055(7) -0.011(6) -0.022(7) 0.000(5)
C80 0.245(16) 0.072(9) 0.080(9) -0.067(10) -0.045(10) -0.012(7)
C82 0.097(10) 0.055(7) 0.108(10) -0.023(6) -0.008(8) -0.001(6)
C83 0.072(8) 0.043(5) 0.047(6) 0.000(5) 0.008(5) -0.002(4)
C85 0.26(2) 0.064(8) 0.151(14) 0.031(8) 0.019(14) 0.027(10)
C86 0.246(18) 0.026(6) 0.169(16) 0.006(7) 0.168(14) -0.003(7)
C88 0.143(16) 0.129(9) 0.133(14) -0.040(8) 0.045(12) -0.006(10)
C89 0.159(15) 0.063(8) 0.178(18) 0.015(7) -0.085(12) -0.044(8)
N1 0.049(5) 0.049(5) 0.034(4) 0.009(3) 0.005(4) 0.001(4)
N3 0.046(5) 0.040(4) 0.052(5) 0.002(3) 0.001(4) 0.007(4)
N5 0.037(5) 0.054(5) 0.041(5) 0.010(3) -0.001(4) 0.007(4)
N6 0.277(13) 0.079(7) 0.090(8) -0.090(8) -0.070(9) 0.022(5)
N7 0.300(14) 0.071(6) 0.091(8) 0.093(8) 0.090(9) 0.034(5)
N8 0.047(5) 0.054(5) 0.028(4) 0.002(4) 0.002(4) -0.004(4)
N9 0.038(5) 0.064(5) 0.041(5) -0.004(4) 0.001(4) 0.006(4)
N10 0.045(5) 0.029(4) 0.051(5) 0.004(3) 0.011(4) 0.009(4)
O1 0.045(4) 0.045(3) 0.033(4) -0.004(3) -0.005(3) 0.015(3)
O2 0.037(4) 0.098(6) 0.075(7) 0.000(4) 0.007(4) 0.000(5)
O3 0.056(5) 0.101(6) 0.050(5) -0.026(4) -0.009(4) 0.000(5)
O4 0.039(4) 0.053(4) 0.040(5) 0.008(3) -0.002(3) 0.007(3)
O5 0.050(4) 0.048(4) 0.029(4) 0.008(3) 0.005(3) 0.013(3)
O6 0.049(5) 0.076(5) 0.065(6) 0.015(4) 0.026(4) 0.000(4)
O7 0.069(5) 0.048(4) 0.062(6) 0.015(3) 0.006(4) 0.006(4)
O8 0.042(4) 0.089(5) 0.080(7) -0.007(4) -0.017(4) 0.003(5)
O9 0.035(5) 0.081(5) 0.088(7) -0.022(4) -0.010(4) 0.007(5)
O10 0.084(6) 0.105(6) 0.070(6) -0.017(4) -0.035(5) 0.030(5)
O11 0.129(7) 0.064(5) 0.085(7) -0.024(4) 0.014(6) -0.027(5)
O12 0.086(6) 0.043(4) 0.103(8) -0.017(4) 0.015(5) -0.014(4)
O13 0.040(4) 0.051(4) 0.043(5) -0.011(3) 0.006(3) 0.002(3)
O14 0.037(3) 0.045(4) 0.049(5) 0.002(3) 0.002(3) 0.024(3)
O15 0.075(5) 0.102(6) 0.070(6) 0.009(4) 0.031(5) 0.031(5)
O16 0.057(5) 0.066(5) 0.082(7) 0.017(4) 0.019(4) 0.008(4)
O17 0.132(7) 0.048(5) 0.081(7) 0.021(4) -0.008(5) -0.018(4)
O18 0.045(4) 0.092(5) 0.068(6) 0.013(4) 0.009(4) 0.013(4)
O19 0.057(5) 0.065(5) 0.065(6) -0.013(4) -0.015(4) -0.004(4)
O20 0.076(5) 0.043(4) 0.071(6) -0.013(3) -0.012(4) 0.012(4)
O21 0.053(5) 0.077(5) 0.058(5) 0.022(4) 0.003(4) -0.001(4)
O22 0.019(4) 0.101(6) 0.084(7) -0.003(3) -0.009(4) -0.001(5)
O23 0.068(5) 0.048(4) 0.102(8) 0.018(3) -0.021(5) -0.013(4)
O24 0.302(13) 0.191(12) 0.043(7) 0.047(10) -0.032(8) 0.009(6)
O25 0.208(9) 0.140(10) 0.172(13) -0.002(8) 0.109(9) 0.065(8)
O27 0.268(12) 0.205(12) 0.040(7) -0.037(9) 0.033(8) 0.000(6)
O28 0.182(8) 0.155(11) 0.191(14) -0.004(7) -0.084(8) 0.073(9)
O30 0.046(4) 0.038(3) 0.046(5) 0.002(3) 0.007(3) 0.005(3)
O31 0.036(3) 0.046(4) 0.051(5) -0.002(3) 0.001(3) 0.018(3)
O32 0.042(4) 0.040(4) 0.043(4) -0.003(3) 0.003(3) 0.007(3)
O33 0.048(4) 0.050(4) 0.033(4) -0.004(3) -0.009(3) 0.010(3)
O34 0.045(4) 0.043(4) 0.038(4) -0.001(3) -0.009(3) 0.007(3)
O36 0.047(4) 0.049(4) 0.039(4) -0.002(3) 0.005(3) 0.007(3)
Si1 0.0360(17) 0.0422(16) 0.0385(19) -0.0019(12) 0.0033(13) 0.0153(13)
Si3 0.0400(17) 0.0389(16) 0.0299(18) 0.0008(12) 0.0001(13) 0.0139(13)
Si4 0.0408(18) 0.0396(16) 0.0301(18) -0.0020(12) -0.0037(13) 0.0118(13)
Si5 0.0436(19) 0.0400(16) 0.0320(18) 0.0054(12) 0.0056(14) 0.0099(13)
Si6 0.0451(19) 0.0380(16) 0.0320(18) -0.0073(12) -0.0012(14) 0.0127(13)
Si8 0.0345(17) 0.0433(17) 0.0381(19) 0.0005(12) 0.0007(13) 0.0152(14)
Si9 0.0449(19) 0.0413(16) 0.0304(18) 0.0044(13) 0.0066(14) 0.0092(13)
Si10 0.0381(17) 0.0386(16) 0.0336(18) 0.0009(12) 0.0028(13) 0.0122(13)
S1 0.0380(18) 0.0575(18) 0.053(2) -0.0058(13) 0.0024(14) -0.0031(15)
S4 0.0386(18) 0.0564(18) 0.0419(18) 0.0045(12) 0.0030(13) 0.0038(14)
S5 0.069(2) 0.0552(19) 0.049(2) -0.0122(15) -0.0065(16) 0.0063(15)
S6 0.0421(18) 0.0550(18) 0.0435(19) -0.0042(13) -0.0017(13) 0.0030(14)
S7 0.068(2) 0.0524(19) 0.050(2) 0.0152(14) 0.0098(16) 0.0042(15)
S8 0.0394(18) 0.0571(18) 0.052(2) 0.0108(13) -0.0016(14) -0.0015(14)
S9 0.161(4) 0.074(3) 0.062(3) 0.031(2) 0.034(3) 0.009(2)
S10 0.153(4) 0.078(3) 0.056(3) -0.033(2) -0.027(2) 0.0092(19)

loop_
_atom_type_symbol
_atom_type_description
_atom_type_scat_dispersion_real
_atom_type_scat_dispersion_imag
_atom_type_scat_source
C C 0.0033 0.0016 'International Tables Vol C Tables 4.2.6.8 and 6.1.1.4'
H H 0 0 'International Tables Vol C Tables 4.2.6.8 and 6.1.1.4'
N N 0.0061 0.0033 'International Tables Vol C Tables 4.2.6.8 and 6.1.1.4'
O O 0.0106 0.006 'International Tables Vol C Tables 4.2.6.8 and 6.1.1.4'
Si Si 0.0817 0.0704 'International Tables Vol C Tables 4.2.6.8 and 6.1.1.4'
S S 0.1246 0.1234 'International Tables Vol C Tables 4.2.6.8 and 6.1.1.4'

loop_
_geom_angle_atom_site_label_1
_geom_angle_atom_site_label_2
_geom_angle_atom_site_label_3
_geom_angle
_geom_angle_site_symmetry_1
_geom_angle_site_symmetry_3
C8 C1 C2 123.4(13) . .
C8 C1 H1 118.3 . .
C2 C1 H1 118.3 . .
C1 C2 C3 114.8(11) . .
C1 C2 H2 122.6 . .
C3 C2 H2 122.6 . .
C10 C3 C2 122.7(9) . .
C10 C3 S1 109.9(8) . .
C2 C3 S1 127.4(9) . .
N9 C5 C6 113.5(8) . .
N9 C5 H5A 108.9 . .
C6 C5 H5A 108.9 . .
N9 C5 H5B 108.9 . .
C6 C5 H5B 108.9 . .
H5A C5 H5B 107.7 . .
C5 C6 C7 111.8(8) . .
C5 C6 H6A 109.3 . .
C7 C6 H6A 109.3 . .
C5 C6 H6B 109.3 . .
C7 C6 H6B 109.3 . .
H6A C6 H6B 107.9 . .
C6 C7 Si1 118.1(8) . .
C6 C7 H7A 107.8 . .
Si1 C7 H7A 107.8 . .
C6 C7 H7B 107.8 . .
Si1 C7 H7B 107.8 . .
H7A C7 H7B 107.1 . .
C1 C8 C11 121.4(11) . .
C1 C8 H8 119.3 . .
C11 C8 H8 119.3 . .
O3 C9 N9 120.5(10) . .
O3 C9 C10 130.0(10) . .
N9 C9 C10 109.4(9) . .
C11 C10 C3 119.9(10) . .
C11 C10 C9 126.9(10) . .
C3 C10 C9 113.2(8) . .
C8 C11 C10 117.8(11) . .
C8 C11 H11 121.1 . .
C10 C11 H11 121.1 . .
Si4 C12 C89 110.1(8) . .
Si4 C12 H12A 109.6 . .
C89 C12 H12A 109.6 . .
Si4 C12 H12B 109.6 . .
C89 C12 H12B 109.6 . .
H12A C12 H12B 108.2 . .
C14 C13 Si5 114.2(7) . .
C14 C13 H13A 108.7 . .
Si5 C13 H13A 108.7 . .
C14 C13 H13B 108.7 . .
Si5 C13 H13B 108.7 . .
H13A C13 H13B 107.6 . .
C15 C14 C13 112.9(8) . .
C15 C14 H14A 109 . .
C13 C14 H14A 109 . .
C15 C14 H14B 109 . .
C13 C14 H14B 109 . .
H14A C14 H14B 107.8 . .
N1 C15 C14 113.5(8) . .
N1 C15 H15A 108.9 . .
C14 C15 H15A 108.9 . .
N1 C15 H15B 108.9 . .
C14 C15 H15B 108.9 . .
H15A C15 H15B 107.7 . .
O6 C16 N1 121.1(10) . .
O6 C16 C17 129.2(10) . .
N1 C16 C17 109.6(8) . .
C18 C17 C22 120.1(10) . .
C18 C17 C16 127.0(10) . .
C22 C17 C16 112.9(9) . .
C17 C18 C19 119.1(10) . .
C17 C18 H18 120.5 . .
C19 C18 H18 120.5 . .
C18 C19 C20 118.9(11) . .
C18 C19 H19 120.5 . .
C20 C19 H19 120.5 . .
C21 C20 C19 122.1(10) . .
C21 C20 H20 119 . .
C19 C20 H20 119 . .
C22 C21 C20 117.5(10) . .
C22 C21 H21 121.3 . .
C20 C21 H21 121.3 . .
C21 C22 C17 122.4(10) . .
C21 C22 S4 127.8(8) . .
C17 C22 S4 109.8(7) . .
C24 C23 Si3 113.4(7) . .
C24 C23 H23A 108.9 . .
Si3 C23 H23A 108.9 . .
C24 C23 H23B 108.9 . .
Si3 C23 H23B 108.9 . .
H23A C23 H23B 107.7 . .
C25 C24 C23 111.3(9) . .
C25 C24 H24A 109.4 . .
C23 C24 H24A 109.4 . .
C25 C24 H24B 109.4 . .
C23 C24 H24B 109.4 . .
H24A C24 H24B 108 . .
N10 C25 C24 114.2(8) . .
N10 C25 H25A 108.7 . .
C24 C25 H25A 108.7 . .
N10 C25 H25B 108.7 . .
C24 C25 H25B 108.7 . .
H25A C25 H25B 107.6 . .
O9 C27 N10 122.5(9) . .
O9 C27 C28 128.9(11) . .
N10 C27 C28 108.4(9) . .
C29 C28 C33 118.5(9) . .
C29 C28 C27 127.1(10) . .
C33 C28 C27 114.4(10) . .
C28 C29 C30 120.8(10) . .
C28 C29 H29 119.6 . .
C30 C29 H29 119.6 . .
C31 C30 C29 119.0(12) . .
C31 C30 H30 120.5 . .
C29 C30 H30 120.5 . .
C30 C31 C32 123.6(11) . .
C30 C31 H31 118.2 . .
C32 C31 H31 118.2 . .
C33 C32 C31 115.4(11) . .
C33 C32 H32 122.3 . .
C31 C32 H32 122.3 . .
C32 C33 C28 122.6(10) . .
C32 C33 S5 127.5(9) . .
C28 C33 S5 109.8(7) . .
C35 C34 C44 123.1(10) . .
C35 C34 H34 118.5 . .
C44 C34 H34 118.5 . .
C34 C35 C36 116.2(9) . .
C34 C35 H35 121.9 . .
C36 C35 H35 121.9 . .
C42 C36 C35 122.7(9) . .
C42 C36 S6 110.2(8) . .
C35 C36 S6 127.1(8) . .
N8 C38 C39 112.5(8) . .
N8 C38 H38A 109.1 . .
C39 C38 H38A 109.1 . .
N8 C38 H38B 109.1 . .
C39 C38 H38B 109.1 . .
H38A C38 H38B 107.8 . .
C38 C39 C40 113.5(8) . .
C38 C39 H39A 108.9 . .
C40 C39 H39A 108.9 . .
C38 C39 H39B 108.9 . .
C40 C39 H39B 108.9 . .
H39A C39 H39B 107.7 . .
C39 C40 Si6 115.3(6) . .
C39 C40 H40A 108.5 . .
Si6 C40 H40A 108.5 . .
C39 C40 H40B 108.5 . .
Si6 C40 H40B 108.5 . .
H40A C40 H40B 107.5 . .
O19 C41 N8 122.9(10) . .
O19 C41 C42 128.8(9) . .
N8 C41 C42 108.2(9) . .
C36 C42 C43 119.5(9) . .
C36 C42 C41 113.6(8) . .
C43 C42 C41 126.9(9) . .
C44 C43 C42 118.9(9) . .
C44 C43 H43 120.5 . .
C42 C43 H43 120.5 . .
C43 C44 C34 119.5(10) . .
C43 C44 H44 120.2 . .
C34 C44 H44 120.2 . .
C46 C45 C50 122.2(13) . .
C46 C45 H45 118.9 . .
C50 C45 H45 118.9 . .
C45 C46 C47 117.4(11) . .
C45 C46 H46 121.3 . .
C47 C46 H46 121.3 . .
C48 C47 C46 120.7(11) . .
C48 C47 S7 111.8(8) . .
C46 C47 S7 127.6(9) . .
C47 C48 C49 121.3(11) . .
C47 C48 C51 111.0(10) . .
C49 C48 C51 127.7(10) . .
C48 C49 C50 118.4(11) . .
C48 C49 H49 120.8 . .
C50 C49 H49 120.8 . .
C49 C50 C45 120.1(13) . .
C49 C50 H50 120 . .
C45 C50 H50 120 . .
O16 C51 N3 125.0(11) . .
O16 C51 C48 124.9(11) . .
N3 C51 C48 110.1(9) . .
N3 C52 C53 113.6(8) . .
N3 C52 H52A 108.8 . .
C53 C52 H52A 108.8 . .
N3 C52 H52B 108.8 . .
C53 C52 H52B 108.8 . .
H52A C52 H52B 107.7 . .
C54 C53 C52 113.9(9) . .
C54 C53 H53A 108.8 . .
C52 C53 H53A 108.8 . .
C54 C53 H53B 108.8 . .
C52 C53 H53B 108.8 . .
H53A C53 H53B 107.7 . .
C53 C54 Si10 115.0(7) . .
C53 C54 H54A 108.5 . .
Si10 C54 H54A 108.5 . .
C53 C54 H54B 108.5 . .
Si10 C54 H54B 108.5 . .
H54A C54 H54B 107.5 . .
C86 C56 Si9 111.5(7) . .
C86 C56 H56A 109.3 . .
Si9 C56 H56A 109.3 . .
C86 C56 H56B 109.3 . .
Si9 C56 H56B 109.3 . .
H56A C56 H56B 108 . .
C58 C57 Si8 119.9(7) . .
C58 C57 H57A 107.3 . .
Si8 C57 H57A 107.3 . .
C58 C57 H57B 107.3 . .
Si8 C57 H57B 107.3 . .
H57A C57 H57B 106.9 . .
C59 C58 C57 112.0(8) . .
C59 C58 H58A 109.2 . .
C57 C58 H58A 109.2 . .
C59 C58 H58B 109.2 . .
C57 C58 H58B 109.2 . .
H58A C58 H58B 107.9 . .
N5 C59 C58 114.1(8) . .
N5 C59 H59A 108.7 . .
C58 C59 H59A 108.7 . .
N5 C59 H59B 108.7 . .
C58 C59 H59B 108.7 . .
H59A C59 H59B 107.6 . .
O21 C60 N5 122.0(11) . .
O21 C60 C61 129.3(10) . .
N5 C60 C61 108.7(8) . .
C62 C61 C66 118.8(11) . .
C62 C61 C60 113.8(10) . .
C66 C61 C60 127.4(10) . .
C63 C62 C61 124.1(11) . .
C63 C62 S8 126.4(9) . .
C61 C62 S8 109.5(8) . .
C62 C63 C64 115.7(12) . .
C62 C63 H63 122.1 . .
C64 C63 H63 122.1 . .
C63 C64 C65 121.6(12) . .
C63 C64 H64 119.2 . .
C65 C64 H64 119.2 . .
C66 C65 C64 121.5(12) . .
C66 C65 H65 119.3 . .
C64 C65 H65 119.3 . .
C65 C66 C61 118.3(11) . .
C65 C66 H66 120.9 . .
C61 C66 H66 120.9 . .
C74 C67 C68 121.7(14) . .
C74 C67 H67 119.2 . .
C68 C67 H67 119.2 . .
C69 C68 C67 113.8(12) 1_535 .
C69 C68 H68 123.1 1_535 .
C67 C68 H68 123.1 . .
C70 C69 C68 123.9(12) . 1_575
C70 C69 S9 111.7(8) . .
C68 C69 S9 124.4(10) 1_575 .
C69 C70 C75 120.5(12) . .
C69 C70 C71 116.4(11) . .
C75 C70 C71 123.2(12) . .
O29B C71 N7 117.6(15) . .
O29B C71 C70 123.8(17) . .
N7 C71 C70 104.1(10) . .
O29B C71 O29A 68.0(12) . .
N7 C71 O29A 114.1(19) . .
C70 C71 O29A 126.9(18) . .
C67 C74 C75 122.0(16) . 1_535
C67 C74 H74 119 . .
C75 C74 H74 119 1_535 .
C74 C75 C70 118.1(14) 1_575 .
C74 C75 H75 120.9 1_575 .
C70 C75 H75 120.9 . .
C77 C76 C82 124.3(14) . .
C77 C76 H76 117.8 . .
C82 C76 H76 117.8 . .
C76 C77 C78 118.6(15) . .
C76 C77 H77 120.7 . .
C78 C77 H77 120.7 . .
C79 C78 C77 119.2(15) . .
C79 C78 H78 120.4 . .
C77 C78 H78 120.4 . .
C83 C79 C78 120.9(13) . .
C83 C79 C80 115.8(13) . .
C78 C79 C80 123.3(14) . .
O26B C80 C79 121.0(17) . .
O26B C80 N6 115.8(18) . .
C79 C80 N6 105.4(11) . .
O26B C80 O26A 66.7(13) . .
C79 C80 O26A 128(2) . .
N6 C80 O26A 116(2) . .
C83 C82 C76 112.1(13) . .
C83 C82 H82 123.9 . .
C76 C82 H82 123.9 . .
C79 C83 C82 124.7(13) . .
C79 C83 S10 111.8(9) . .
C82 C83 S10 123.5(10) . .
C86 C85 N7 104.3(18) . .
C86 C85 H85A 110.9 . .
N7 C85 H85A 110.9 . .
C86 C85 H85B 110.9 . .
N7 C85 H85B 110.9 . .
H85A C85 H85B 108.9 . .
C85 C86 C56 113.3(16) . .
C85 C86 H86A 108.9 . .
C56 C86 H86A 108.9 . .
C85 C86 H86B 108.9 . .
C56 C86 H86B 108.9 . .
H86A C86 H86B 107.7 . .
C89 C88 N6 82.3(11) . .
C89 C88 H88A 114.9 . .
N6 C88 H88A 114.9 . .
C89 C88 H88B 114.9 . .
N6 C88 H88B 114.9 . .
H88A C88 H88B 112 . .
C88 C89 C12 86.8(13) . .
C88 C89 H89A 114.2 . .
C12 C89 H89A 114.2 . .
C88 C89 H89B 114.2 . .
C12 C89 H89B 114.2 . .
H89A C89 H89B 111.4 . .
C16 N1 C15 123.4(8) . .
C16 N1 S4 114.5(7) . .
C15 N1 S4 121.5(7) . .
C51 N3 C52 123.3(9) . .
C51 N3 S7 114.0(8) . .
C52 N3 S7 120.9(8) . .
C60 N5 C59 122.7(8) . .
C60 N5 S8 115.2(7) . .
C59 N5 S8 121.5(7) . .
C80 N6 S10 114.6(9) . .
C80 N6 C88 122.6(11) . .
S10 N6 C88 118.3(10) . .
C71 N7 S9 116.1(9) . .
C71 N7 C85 123.2(12) . .
S9 N7 C85 117.3(11) . .
C41 N8 C38 122.2(8) . .
C41 N8 S6 115.3(7) . .
C38 N8 S6 121.9(7) . .
C9 N9 C5 123.9(9) . .
C9 N9 S1 114.9(7) . .
C5 N9 S1 121.0(6) . .
C27 N10 C25 123.6(8) . .
C27 N10 S5 114.9(6) . .
C25 N10 S5 120.3(7) . .
C27 N10 H26 93.5 . .
C25 N10 H26 93.5 . .
S5 N10 H26 93.5 . .
Si4 O1 Si3 142.1(4) . .
Si5 O4 Si4 157.0(4) 2_566 .
Si3 O5 Si5 147.8(4) . .
Si6 O13 Si9 155.8(4) . 2_685
Si10 O14 Si8 155.1(4) . .
Si5 O30 Si1 141.9(4) 2_566 .
Si1 O31 Si3 154.8(4) . .
Si1 O32 Si4 148.2(4) . 2_566
Si6 O33 Si10 148.9(4) . .
Si8 O34 Si6 142.2(4) 2_685 .
Si9 O35 Si10 142.2(4) . .
Si9 O36 Si8 148.0(4) 2_685 .
O31 Si1 O32 111.1(3) . .
O31 Si1 O30 107.9(4) . .
O32 Si1 O30 108.6(3) . .
O31 Si1 C7 111.7(4) . .
O32 Si1 C7 109.0(4) . .
O30 Si1 C7 108.4(4) . .
O31 Si3 O1 108.8(3) . .
O31 Si3 O5 109.8(4) . .
O1 Si3 O5 108.5(3) . .
O31 Si3 C23 111.5(4) . .
O1 Si3 C23 107.8(4) . .
O5 Si3 C23 110.4(4) . .
O4 Si4 O1 108.8(3) . .
O4 Si4 O32 109.0(4) . 2_566
O1 Si4 O32 108.6(3) . 2_566
O4 Si4 C12 110.9(4) . .
O1 Si4 C12 110.5(4) . .
O32 Si4 C12 108.9(4) 2_566 .
O4 Si5 O30 108.2(3) 2_566 2_566
O4 Si5 O5 110.7(3) 2_566 .
O30 Si5 O5 108.9(4) 2_566 .
O4 Si5 C13 109.4(4) 2_566 .
O30 Si5 C13 110.1(4) 2_566 .
O5 Si5 C13 109.5(4) . .
O13 Si6 O33 110.7(4) . .
O13 Si6 O34 107.6(3) . .
O33 Si6 O34 109.3(3) . .
O13 Si6 C40 108.5(4) . .
O33 Si6 C40 110.1(4) . .
O34 Si6 C40 110.5(4) . .
O34 Si8 O14 108.0(3) 2_685 .
O34 Si8 O36 109.2(3) 2_685 .
O14 Si8 O36 110.5(3) . .
O34 Si8 C57 108.6(4) 2_685 .
O14 Si8 C57 111.0(4) . .
O36 Si8 C57 109.6(4) . .
O36 Si9 O13 109.5(3) 2_685 2_685
O36 Si9 O35 109.2(3) 2_685 .
O13 Si9 O35 109.0(3) 2_685 .
O36 Si9 C56 109.3(5) 2_685 .
O13 Si9 C56 109.8(4) 2_685 .
O35 Si9 C56 110.0(4) . .
O14 Si10 O33 108.9(3) . .
O14 Si10 O35 108.9(3) . .
O33 Si10 O35 108.3(4) . .
O14 Si10 C54 111.4(4) . .
O33 Si10 C54 110.6(4) . .
O35 Si10 C54 108.7(4) . .
O12 S1 O2 118.4(4) . .
O12 S1 N9 110.8(5) . .
O2 S1 N9 109.6(4) . .
O12 S1 C3 111.6(5) . .
O2 S1 C3 110.9(5) . .
N9 S1 C3 92.5(4) . .
O8 S4 O7 116.4(5) . .
O8 S4 N1 111.0(5) . .
O7 S4 N1 109.7(4) . .
O8 S4 C22 112.8(5) . .
O7 S4 C22 111.4(4) . .
N1 S4 C22 93.1(4) . .
O11 S5 O10 118.3(6) . .
O11 S5 N10 108.7(5) . .
O10 S5 N10 110.8(4) . .
O11 S5 C33 113.0(5) . .
O10 S5 C33 110.5(5) . .
N10 S5 C33 92.5(5) . .
O18 S6 O20 116.9(4) . .
O18 S6 N8 109.7(4) . .
O20 S6 N8 109.9(4) . .
O18 S6 C36 112.9(5) . .
O20 S6 C36 112.2(4) . .
N8 S6 C36 92.5(4) . .
O17 S7 O15 117.6(5) . .
O17 S7 N3 109.5(5) . .
O15 S7 N3 109.8(4) . .
O17 S7 C47 112.9(5) . .
O15 S7 C47 111.2(5) . .
N3 S7 C47 93.0(5) . .
O23 S8 O22 118.7(4) . .
O23 S8 N5 109.3(4) . .
O22 S8 N5 109.8(5) . .
O23 S8 C62 111.9(5) . .
O22 S8 C62 111.3(5) . .
N5 S8 C62 92.8(5) . .
O24 S9 O25 112.2(8) . .
O24 S9 N7 110.6(9) . .
O25 S9 N7 111.7(8) . .
O24 S9 C69 114.4(7) . .
O25 S9 C69 114.5(7) . .
N7 S9 C69 91.7(6) . .
O27 S10 O28 112.7(9) . .
O27 S10 N6 110.4(8) . .
O28 S10 N6 110.9(8) . .
O27 S10 C83 114.9(7) . .
O28 S10 C83 113.9(7) . .
N6 S10 C83 92.3(7) . .

loop_
_geom_bond_atom_site_label_1
_geom_bond_atom_site_label_2
_geom_bond_site_symmetry_2
_geom_bond_distance
C1 C8 . 1.341(15)
C1 C2 . 1.373(14)
C1 H1 . 0.93
C2 C3 . 1.368(14)
C2 H2 . 0.93
C3 C10 . 1.382(13)
C3 S1 . 1.765(9)
C5 N9 . 1.469(12)
C5 C6 . 1.510(13)
C5 H5A . 0.97
C5 H5B . 0.97
C6 C7 . 1.553(14)
C6 H6A . 0.97
C6 H6B . 0.97
C7 Si1 . 1.826(8)
C7 H7A . 0.97
C7 H7B . 0.97
C8 C11 . 1.354(16)
C8 H8 . 0.93
C9 O3 . 1.201(12)
C9 N9 . 1.411(11)
C9 C10 . 1.447(14)
C10 C11 . 1.369(12)
C11 H11 . 0.93
C12 Si4 . 1.879(10)
C12 C89 . 1.815(17)
C12 H12A . 0.97
C12 H12B . 0.97
C13 C14 . 1.554(13)
C13 Si5 . 1.875(9)
C13 H13A . 0.97
C13 H13B . 0.97
C14 C15 . 1.484(11)
C14 H14A . 0.97
C14 H14B . 0.97
C15 N1 . 1.446(12)
C15 H15A . 0.97
C15 H15B . 0.97
C16 O6 . 1.222(10)
C16 N1 . 1.399(13)
C16 C17 . 1.456(13)
C17 C18 . 1.360(14)
C17 C22 . 1.396(12)
C18 C19 . 1.375(13)
C18 H18 . 0.93
C19 C20 . 1.425(13)
C19 H19 . 0.93
C20 C21 . 1.344(15)
C20 H20 . 0.93
C21 C22 . 1.358(13)
C21 H21 . 0.93
C22 S4 . 1.747(10)
C23 C24 . 1.540(12)
C23 Si3 . 1.857(9)
C23 H23A . 0.97
C23 H23B . 0.97
C24 C25 . 1.545(14)
C24 H24A . 0.97
C24 H24B . 0.97
C25 N10 . 1.454(10)
C25 H25A . 0.97
C25 H25B . 0.97
C27 O9 . 1.169(10)
C27 N10 . 1.403(12)
C27 C28 . 1.465(12)
C28 C29 . 1.346(13)
C28 C33 . 1.395(13)
C29 C30 . 1.377(13)
C29 H29 . 0.93
C30 C31 . 1.348(15)
C30 H30 . 0.93
C31 C32 . 1.380(16)
C31 H31 . 0.93
C32 C33 . 1.375(12)
C32 H32 . 0.93
C33 S5 . 1.749(11)
C34 C35 . 1.370(12)
C34 C44 . 1.369(13)
C34 H34 . 0.93
C35 C36 . 1.365(13)
C35 H35 . 0.93
C36 C42 . 1.366(12)
C36 S6 . 1.744(9)
C38 N8 . 1.457(12)
C38 C39 . 1.491(14)
C38 H38A . 0.97
C38 H38B . 0.97
C39 C40 . 1.551(13)
C39 H39A . 0.97
C39 H39B . 0.97
C40 Si6 . 1.853(9)
C40 H40A . 0.97
C40 H40B . 0.97
C41 O19 . 1.232(11)
C41 N8 . 1.394(11)
C41 C42 . 1.466(13)
C42 C43 . 1.390(12)
C43 C44 . 1.361(14)
C43 H43 . 0.93
C44 H44 . 0.93
C45 C46 . 1.360(17)
C45 C50 . 1.363(16)
C45 H45 . 0.93
C46 C47 . 1.397(15)
C46 H46 . 0.93
C47 C48 . 1.356(12)
C47 S7 . 1.741(11)
C48 C49 . 1.370(14)
C48 C51 . 1.511(14)
C49 C50 . 1.382(16)
C49 H49 . 0.93
C50 H50 . 0.93
C51 O16 . 1.207(10)
C51 N3 . 1.375(13)
C52 N3 . 1.444(13)
C52 C53 . 1.516(13)
C52 H52A . 0.97
C52 H52B . 0.97
C53 C54 . 1.512(11)
C53 H53A . 0.97
C53 H53B . 0.97
C54 Si10 . 1.845(8)
C54 H54A . 0.97
C54 H54B . 0.97
C56 C86 . 1.616(16)
C56 Si9 . 1.866(9)
C56 H56A . 0.97
C56 H56B . 0.97
C57 C58 . 1.524(14)
C57 Si8 . 1.828(10)
C57 H57A . 0.97
C57 H57B . 0.97
C58 C59 . 1.519(12)
C58 H58A . 0.97
C58 H58B . 0.97
C59 N5 . 1.441(12)
C59 H59A . 0.97
C59 H59B . 0.97
C60 O21 . 1.207(10)
C60 N5 . 1.409(12)
C60 C61 . 1.457(14)
C61 C62 . 1.381(12)
C61 C66 . 1.395(14)
C62 C63 . 1.363(14)
C62 S8 . 1.762(11)
C63 C64 . 1.389(17)
C63 H63 . 0.93
C64 C65 . 1.379(15)
C64 H64 . 0.93
C65 C66 . 1.361(15)
C65 H65 . 0.93
C66 H66 . 0.93
C67 C74 . 1.308(18)
C67 C68 . 1.431(19)
C67 H67 . 0.93
C68 C69 1_535 1.343(14)
C68 H68 . 0.93
C69 C70 . 1.331(13)
C69 C68 1_575 1.343(14)
C69 S9 . 1.742(11)
C70 C75 . 1.358(16)
C70 C71 . 1.465(16)
C71 O29B . 1.270(18)
C71 N7 . 1.474(16)
C71 O29A . 1.22(2)
C74 C75 1_535 1.335(19)
C74 H74 . 0.93
C75 C74 1_575 1.335(19)
C75 H75 . 0.93
C76 C77 . 1.317(19)
C76 C82 . 1.43(2)
C76 H76 . 0.93
C77 C78 . 1.359(16)
C77 H77 . 0.93
C78 C79 . 1.352(18)
C78 H78 . 0.93
C79 C83 . 1.312(15)
C79 C80 . 1.476(17)
C80 O26B . 1.277(19)
C80 N6 . 1.46(2)
C80 O26A . 1.22(2)
C82 C83 . 1.351(13)
C82 H82 . 0.93
C83 S10 . 1.739(12)
C85 C86 . 1.230(18)
C85 N7 . 1.60(2)
C85 H85A . 0.97
C85 H85B . 0.97
C86 H86A . 0.97
C86 H86B . 0.97
C88 C89 . 1.259(17)
C88 N6 . 1.840(17)
C88 H88A . 0.97
C88 H88B . 0.97
C89 H89A . 0.97
C89 H89B . 0.97
N1 S4 . 1.655(7)
N3 S7 . 1.665(8)
N5 S8 . 1.642(8)
N6 S10 . 1.652(11)
N7 S9 . 1.638(10)
N8 S6 . 1.646(8)
N9 S1 . 1.639(9)
N10 S5 . 1.689(7)
N10 H26 . 0.91
O1 Si4 . 1.622(6)
O1 Si3 . 1.617(6)
O2 S1 . 1.435(7)
O4 Si5 2_566 1.590(7)
O4 Si4 . 1.605(6)
O5 Si3 . 1.621(6)
O5 Si5 . 1.624(6)
O7 S4 . 1.429(6)
O8 S4 . 1.425(7)
O10 S5 . 1.415(9)
O11 S5 . 1.403(8)
O12 S1 . 1.421(7)
O13 Si6 . 1.601(6)
O13 Si9 2_685 1.616(6)
O14 Si10 . 1.616(6)
O14 Si8 . 1.625(6)
O15 S7 . 1.426(7)
O17 S7 . 1.404(7)
O18 S6 . 1.414(7)
O20 S6 . 1.422(6)
O22 S8 . 1.431(6)
O23 S8 . 1.421(7)
O24 S9 . 1.410(13)
O25 S9 . 1.424(10)
O27 S10 . 1.391(10)
O28 S10 . 1.440(12)
O30 Si5 2_566 1.611(6)
O30 Si1 . 1.635(6)
O31 Si1 . 1.613(7)
O31 Si3 . 1.615(6)
O32 Si1 . 1.625(7)
O32 Si4 2_566 1.616(6)
O33 Si6 . 1.607(7)
O33 Si10 . 1.627(7)
O34 Si8 2_685 1.617(6)
O34 Si6 . 1.629(6)
O35 Si9 . 1.620(6)
O35 Si10 . 1.622(6)
O36 Si9 2_685 1.607(7)
O36 Si8 . 1.628(7)
Si4 O32 2_566 1.616(6)
Si5 O4 2_566 1.590(7)
Si5 O30 2_566 1.611(6)
Si8 O34 2_685 1.617(6)
Si9 O36 2_685 1.607(7)
Si9 O13 2_685 1.616(6)
